data_2214820
loop_
_publ_author_name
'B. Thimme Gowda'
'K. S. Babitha'
'Miroslav Tokar\<c\'ik'
'Jozef Ko\<z\'i\<sek'
'Hartmut Fuess'

_publ_section_title
;
 4,6-Dimethylbenzene-1,3-disulfonamide
;
_journal_coeditor_code OM2140
_journal_issue 8
_journal_name_full 'Acta Crystallographica Section E'
_journal_page_first o3361
_journal_page_last o3361
_journal_paper_doi 10.1107/S1600536807031297
_journal_volume 63
_journal_year 2007
_chemical_formula_iupac 'C8 H12 N2 O4 S2'
_chemical_formula_moiety 'C8 H12 N2 O4 S2'
_chemical_formula_sum 'C8 H12 N2 O4 S2'
_chemical_formula_weight 264.32
_chemical_name_systematic
;
4,6-Dimethylbenzene-1,3-disulfonamide
;
_space_group_IT_number 61
_symmetry_cell_setting orthorhombic
_symmetry_space_group_name_Hall '-P 2ac 2ab'
_symmetry_space_group_name_H-M 'P b c a'
_atom_sites_solution_hydrogens geom
_atom_sites_solution_primary direct
_atom_sites_solution_secondary difmap
_audit_creation_method 'WinGX routine CIF_UPDATE'
_cell_angle_alpha 90
_cell_angle_beta 90
_cell_angle_gamma 90
_cell_formula_units_Z 8
_cell_length_a 14.4793(2)
_cell_length_b 8.05200(10)
_cell_length_c 19.1935(4)
_cell_measurement_reflns_used 14260
_cell_measurement_temperature 297(2)
_cell_measurement_theta_max 29.5292
_cell_measurement_theta_min 2.9959
_cell_volume 2237.72(6)
_computing_cell_refinement 'CrysAlis RED (Oxford Diffraction, 2007)'
_computing_data_collection 'CrysAlis CCD (Oxford Diffraction, 2007)'
_computing_data_reduction 'CrysAlis RED'
_computing_molecular_graphics
;
ORTEP-3 (Farrugia, 1997) and DIAMOND (Brandenburg, 2002)
;
_computing_publication_material
;
SHELXL97, PLATON (Spek, 2003) and WinGX (Farrugia, 1999)
;
_computing_structure_refinement 'SHELXL97 (Sheldrick, 1997)'
_computing_structure_solution 'SHELXS97 (Sheldrick, 1997)'
_diffrn_ambient_temperature 297(2)
_diffrn_measured_fraction_theta_full 0.993
_diffrn_measured_fraction_theta_max 0.993
_diffrn_measurement_device '4-circle kappa geometry goniometer'
_diffrn_measurement_device_type 'Oxford Diffraction Xcalibur'
_diffrn_measurement_method '\f scans, and \w scans with \k offsets'
_diffrn_radiation_monochromator graphite
_diffrn_radiation_type MoK\a
_diffrn_radiation_wavelength 0.71073
_diffrn_reflns_av_R_equivalents 0.0335
_diffrn_reflns_limit_h_max 17
_diffrn_reflns_limit_h_min -17
_diffrn_reflns_limit_k_max 9
_diffrn_reflns_limit_k_min -9
_diffrn_reflns_limit_l_max 23
_diffrn_reflns_limit_l_min -23
_diffrn_reflns_number 33751
_diffrn_reflns_theta_full 26.02
_diffrn_reflns_theta_max 26.02
_diffrn_reflns_theta_min 5.1
_diffrn_standards_decay_% 0.0
_diffrn_standards_interval_count 0
_diffrn_standards_interval_time 0
_diffrn_standards_number 0
_exptl_absorpt_coefficient_mu 0.476
_exptl_absorpt_correction_T_max 0.942
_exptl_absorpt_correction_T_min 0.868
_exptl_absorpt_correction_type analytical
_exptl_absorpt_process_details '(Clark & Reid, 1995)'
_exptl_crystal_colour colourless
_exptl_crystal_density_diffrn 1.569
_exptl_crystal_density_method 'not measured'
_exptl_crystal_description block
_exptl_crystal_F_000 1104
_exptl_crystal_size_max 0.31
_exptl_crystal_size_mid 0.18
_exptl_crystal_size_min 0.14
_refine_diff_density_max 0.271
_refine_diff_density_min -0.282
_refine_ls_extinction_method none
_refine_ls_goodness_of_fit_ref 1.070
_refine_ls_hydrogen_treatment mixed
_refine_ls_matrix_type full
_refine_ls_number_parameters 159
_refine_ls_number_reflns 2183
_refine_ls_number_restraints 4
_refine_ls_restrained_S_all 1.072
_refine_ls_R_factor_all 0.0421
_refine_ls_R_factor_gt 0.0322
_refine_ls_shift/su_max 0.003
_refine_ls_shift/su_mean 0.000
_refine_ls_structure_factor_coef Fsqd
_refine_ls_weighting_details 'calc w = 1/[\s^2^(Fo^2^)+(0.0661P)^2^+0.0106P] where P=(Fo^2^+2Fc^2^)/3'
_refine_ls_weighting_scheme calc
_refine_ls_wR_factor_gt 0.096
_refine_ls_wR_factor_ref 0.0992
_reflns_number_gt 1693
_reflns_number_total 2183
_reflns_threshold_expression I>2\s(I)
_cod_data_source_file om2140.cif
_cod_data_source_block I
_cod_database_code 2214820
_cod_database_fobs_code 2214820

loop_
_symmetry_equiv_pos_as_xyz
'x, y, z'
'-x+1/2, -y, z+1/2'
'-x, y+1/2, -z+1/2'
'x+1/2, -y+1/2, -z'
'-x, -y, -z'
'x-1/2, y, -z-1/2'
'x, -y-1/2, z-1/2'
'-x-1/2, y-1/2, z'

loop_
_atom_site_type_symbol
_atom_site_label
_atom_site_fract_x
_atom_site_fract_y
_atom_site_fract_z
_atom_site_U_iso_or_equiv
_atom_site_adp_type
_atom_site_calc_flag
_atom_site_refinement_flags
_atom_site_occupancy
C C1 0.23215(12) 0.4353(2) 0.44644(10) 0.0325(4) Uani d . 1
C C2 0.32502(12) 0.4435(2) 0.42955(10) 0.0320(4) Uani d . 1
H H2 0.3683 0.4692 0.4637 0.038 Uiso calc R 1
C C3 0.35327(13) 0.4134(2) 0.36175(10) 0.0337(4) Uani d . 1
C C4 0.28991(14) 0.3696(2) 0.30997(11) 0.0421(5) Uani d . 1
C C5 0.19745(14) 0.3675(3) 0.32909(12) 0.0470(5) Uani d . 1
H H5 0.1541 0.342 0.295 0.056 Uiso calc R 1
C C6 0.16569(12) 0.4010(2) 0.39580(11) 0.0376(5) Uani d . 1
C C7 0.31541(17) 0.3244(3) 0.23612(12) 0.0656(7) Uani d . 1
H H7A 0.3575 0.2323 0.2366 0.098 Uiso calc R 1
H H7B 0.3443 0.4179 0.214 0.098 Uiso calc R 1
H H7C 0.2607 0.2943 0.2109 0.098 Uiso calc R 1
C C8 0.06333(14) 0.3980(3) 0.41059(13) 0.0535(6) Uani d . 1
H H8A 0.0466 0.4947 0.437 0.08 Uiso calc R 1
H H8B 0.0484 0.3001 0.4368 0.08 Uiso calc R 1
H H8C 0.0299 0.3972 0.3674 0.08 Uiso calc R 1
N N1 0.28772(11) 0.4730(2) 0.58211(9) 0.0397(4) Uani d D 1
H H1A 0.3209(14) 0.556(2) 0.5760(12) 0.048 Uiso d D 1
H H1B 0.3178(13) 0.387(2) 0.5829(12) 0.048 Uiso d D 1
N N2 0.51984(14) 0.2642(3) 0.33063(11) 0.0569(5) Uani d D 1
H H2A 0.5078(17) 0.213(3) 0.2941(11) 0.068 Uiso d D 1
H H2B 0.5402(18) 0.217(3) 0.3656(11) 0.068 Uiso d D 1
O O1 0.14493(9) 0.32605(15) 0.55488(7) 0.0451(4) Uani d . 1
O O2 0.15455(9) 0.62787(16) 0.53936(7) 0.0440(4) Uani d . 1
O O3 0.51437(10) 0.50240(18) 0.40649(8) 0.0507(4) Uani d . 1
O O4 0.48035(12) 0.5335(2) 0.28186(9) 0.0664(5) Uani d . 1
S S1 0.19779(3) 0.46871(5) 0.53417(2) 0.03266(18) Uani d . 1
S S2 0.47313(3) 0.43915(6) 0.34460(3) 0.03907(19) Uani d . 1

loop_
_atom_site_aniso_label
_atom_site_aniso_U_11
_atom_site_aniso_U_22
_atom_site_aniso_U_33
_atom_site_aniso_U_12
_atom_site_aniso_U_13
_atom_site_aniso_U_23
C1 0.0319(10) 0.0292(10) 0.0362(11) -0.0005(7) 0.0009(8) 0.0020(8)
C2 0.0296(10) 0.0330(9) 0.0335(11) -0.0026(7) -0.0023(8) 0.0013(8)
C3 0.0324(10) 0.0358(10) 0.0329(11) 0.0002(8) 0.0003(8) 0.0036(8)
C4 0.0436(11) 0.0496(11) 0.0332(11) 0.0054(9) -0.0055(9) 0.0021(9)
C5 0.0418(12) 0.0534(12) 0.0456(13) -0.0028(9) -0.0150(10) -0.0040(10)
C6 0.0307(10) 0.0364(10) 0.0457(13) -0.0004(8) -0.0048(9) -0.0003(9)
C7 0.0620(15) 0.0968(19) 0.0379(13) 0.0059(14) -0.0054(11) -0.0141(13)
C8 0.0317(11) 0.0664(14) 0.0623(15) -0.0024(10) -0.0058(10) -0.0029(12)
N1 0.0381(10) 0.0435(10) 0.0376(10) -0.0002(7) 0.0025(8) -0.0004(8)
N2 0.0646(13) 0.0638(13) 0.0422(12) 0.0225(10) -0.0098(10) -0.0131(10)
O1 0.0397(8) 0.0394(8) 0.0562(9) -0.0069(6) 0.0116(7) 0.0065(6)
O2 0.0384(8) 0.0340(7) 0.0595(9) 0.0050(6) 0.0051(6) -0.0057(6)
O3 0.0345(8) 0.0660(9) 0.0516(10) -0.0064(7) 0.0038(7) -0.0163(8)
O4 0.0598(10) 0.0812(12) 0.0581(11) -0.0013(8) 0.0130(8) 0.0347(9)
S1 0.0287(3) 0.0316(3) 0.0376(3) -0.00196(18) 0.00553(19) -0.00020(19)
S2 0.0347(3) 0.0463(3) 0.0362(3) 0.0016(2) 0.0054(2) 0.0042(2)

loop_
_atom_type_symbol
_atom_type_description
_atom_type_scat_dispersion_real
_atom_type_scat_dispersion_imag
_atom_type_scat_source
C C 0.0033 0.0016 'International Tables Vol C Tables 4.2.6.8 and 6.1.1.4'
H H 0 0 'International Tables Vol C Tables 4.2.6.8 and 6.1.1.4'
N N 0.0061 0.0033 'International Tables Vol C Tables 4.2.6.8 and 6.1.1.4'
O O 0.0106 0.006 'International Tables Vol C Tables 4.2.6.8 and 6.1.1.4'
S S 0.1246 0.1234 'International Tables Vol C Tables 4.2.6.8 and 6.1.1.4'

loop_
_geom_angle_atom_site_label_1
_geom_angle_atom_site_label_2
_geom_angle_atom_site_label_3
_geom_angle
C2 C1 C6 121.07(18)
C2 C1 S1 119.12(15)
C6 C1 S1 119.81(14)
C1 C2 C3 119.88(18)
C1 C2 H2 120.1
C3 C2 H2 120.1
C2 C3 C4 121.20(18)
C2 C3 S2 116.20(14)
C4 C3 S2 122.58(15)
C5 C4 C3 116.63(19)
C5 C4 C7 118.76(19)
C3 C4 C7 124.61(19)
C6 C5 C4 124.15(18)
C6 C5 H5 117.9
C4 C5 H5 117.9
C5 C6 C1 116.93(17)
C5 C6 C8 119.74(18)
C1 C6 C8 123.33(18)
C4 C7 H7A 109.5
C4 C7 H7B 109.5
H7A C7 H7B 109.5
C4 C7 H7C 109.5
H7A C7 H7C 109.5
H7B C7 H7C 109.5
C6 C8 H8A 109.5
C6 C8 H8B 109.5
H8A C8 H8B 109.5
C6 C8 H8C 109.5
H8A C8 H8C 109.5
H8B C8 H8C 109.5
S1 N1 H1A 114.1(16)
S1 N1 H1B 115.1(16)
H1A N1 H1B 112(2)
S2 N2 H2A 119.5(18)
S2 N2 H2B 114.9(19)
H2A N2 H2B 122(3)
O2 S1 O1 117.66(8)
O2 S1 N1 107.33(9)
O1 S1 N1 107.02(9)
O2 S1 C1 108.94(8)
O1 S1 C1 106.88(8)
N1 S1 C1 108.76(9)
O3 S2 O4 118.87(10)
O3 S2 N2 106.27(10)
O4 S2 N2 107.38(11)
O3 S2 C3 107.26(9)
O4 S2 C3 106.83(9)
N2 S2 C3 110.12(10)

loop_
_geom_bond_atom_site_label_1
_geom_bond_atom_site_label_2
_geom_bond_distance
C1 C2 1.385(2)
C1 C6 1.395(3)
C1 S1 1.776(2)
C2 C3 1.386(3)
C2 H2 0.93
C3 C4 1.398(3)
C3 S2 1.7785(19)
C4 C5 1.388(3)
C4 C7 1.509(3)
C5 C6 1.387(3)
C5 H5 0.93
C6 C8 1.509(3)
C7 H7A 0.96
C7 H7B 0.96
C7 H7C 0.96
C8 H8A 0.96
C8 H8B 0.96
C8 H8C 0.96
N1 S1 1.5949(18)
N1 H1A 0.829(15)
N1 H1B 0.821(15)
N2 S2 1.586(2)
N2 H2A 0.830(17)
N2 H2B 0.825(17)
O1 S1 1.4364(13)
O2 S1 1.4297(13)
O3 S2 1.4236(15)
O4 S2 1.4275(16)

loop_
_geom_hbond_atom_site_label_D
_geom_hbond_atom_site_label_H
_geom_hbond_atom_site_label_A
_geom_hbond_site_symmetry_A
_geom_hbond_distance_DH
_geom_hbond_distance_HA
_geom_hbond_distance_DA
_geom_hbond_angle_DHA
N1 H1A O1 8_665 0.829(15) 2.269(16) 3.050(2) 157(2)
N1 H1B O2 8_655 0.821(15) 2.279(17) 3.016(2) 149(2)
N2 H2A O4 3_645 0.830(17) 2.062(19) 2.848(3) 158(2)
N2 H2B O1 4_556 0.825(17) 2.18(2) 2.939(2) 153(2)

loop_
_geom_torsion_atom_site_label_1
_geom_torsion_atom_site_label_2
_geom_torsion_atom_site_label_3
_geom_torsion_atom_site_label_4
_geom_torsion
C6 C1 C2 C3 -1.6(3)
S1 C1 C2 C3 178.28(12)
C1 C2 C3 C4 -1.9(3)
C1 C2 C3 S2 176.44(12)
C2 C3 C4 C5 3.6(3)
S2 C3 C4 C5 -174.66(15)
C2 C3 C4 C7 -176.00(19)
S2 C3 C4 C7 5.7(3)
C3 C4 C5 C6 -1.9(3)
C7 C4 C5 C6 177.7(2)
C4 C5 C6 C1 -1.4(3)
C4 C5 C6 C8 179.01(19)
C2 C1 C6 C5 3.2(3)
S1 C1 C6 C5 -176.68(14)
C2 C1 C6 C8 -177.22(18)
S1 C1 C6 C8 2.9(3)
C2 C1 S1 O2 106.92(14)
C6 C1 S1 O2 -73.16(15)
C2 C1 S1 O1 -124.98(14)
C6 C1 S1 O1 54.94(16)
C2 C1 S1 N1 -9.76(16)
C6 C1 S1 N1 170.16(15)
C2 C3 S2 O3 -5.20(16)
C4 C3 S2 O3 173.16(16)
C2 C3 S2 O4 -133.67(15)
C4 C3 S2 O4 44.69(19)
C2 C3 S2 N2 110.03(16)
C4 C3 S2 N2 -71.62(18)

loop_
_cod_related_entry_id
_cod_related_entry_database
_cod_related_entry_code
1 ChemSpider 482784
